data_4001226
loop_
_publ_author_name
'Hector, Andrew L.'
'Levason, William'
'Reid, Gillian'
'Reid, Stuart D.'
'Webster, Michael'

_publ_section_title
;
 Evaluation of Group 4 Metal Bis-cyclopentadienyl Complexes with
 Selenolate and Tellurolate Ligands for CVD of ME2Films (E = Se or Te)
;
_journal_issue 15
_journal_name_full 'Chemistry of Materials'
_journal_page_first 5100
_journal_paper_doi 10.1021/cm800802g
_journal_volume 20
_journal_year 2008
_chemical_absolute_configuration ad
_chemical_formula_moiety 'C12 H16 Hf Se2'
_chemical_formula_sum 'C12 H16 Hf Se2'
_chemical_formula_weight 496.66
_chemical_name_systematic
; 
 Bis(eta5-cyclopentadienyl)bis(methylselenolato)hafnium(IV) 
;
_space_group_IT_number 92
_symmetry_cell_setting tetragonal
_symmetry_Int_Tables_number 92
_symmetry_space_group_name_Hall 'P 4abw 2nw'
_symmetry_space_group_name_H-M 'P 41 21 2'
_atom_sites_solution_hydrogens geom
_atom_sites_solution_primary direct
_atom_sites_solution_secondary difmap
_audit_creation_date 2007-07-23
_audit_creation_method 'SHELXL-97 + hand edit'
_cell_angle_alpha 90.00
_cell_angle_beta 90.00
_cell_angle_gamma 90.00
_cell_formula_units_Z 4
_cell_length_a 9.5191(10)
_cell_length_b 9.5191(10)
_cell_length_c 14.604(2)
_cell_measurement_reflns_used 1582
_cell_measurement_temperature 120(2)
_cell_measurement_theta_max 27.48
_cell_measurement_theta_min 2.91
_cell_volume 1323.3(3)
_computing_structure_refinement 'SHELXL-97 (Sheldrick, 1997)'
_computing_structure_solution 'SHELXS-97 (Sheldrick, 1997)'
_diffrn_ambient_temperature 120(2)
_diffrn_measured_fraction_theta_full 0.998
_diffrn_measured_fraction_theta_max 0.998
_diffrn_measurement_device_type 'Bruker-Nonius 95mm CCD camera on \k-goniostat'
_diffrn_measurement_method '\f & \w scans'
_diffrn_radiation_monochromator '10cm confocal mirrors'
_diffrn_radiation_source 'Bruker-Nonius FR591 rotating anode'
_diffrn_radiation_type MoK\a
_diffrn_radiation_wavelength 0.71073
_diffrn_reflns_av_R_equivalents 0.0514
_diffrn_reflns_av_sigmaI/netI 0.0338
_diffrn_reflns_limit_h_max 12
_diffrn_reflns_limit_h_min -11
_diffrn_reflns_limit_k_max 12
_diffrn_reflns_limit_k_min -11
_diffrn_reflns_limit_l_max 18
_diffrn_reflns_limit_l_min -18
_diffrn_reflns_number 9940
_diffrn_reflns_theta_full 27.48
_diffrn_reflns_theta_max 27.48
_diffrn_reflns_theta_min 3.33
_diffrn_standards_decay_% 0
_diffrn_standards_number 0
_exptl_absorpt_coefficient_mu 13.351
_exptl_absorpt_correction_T_max 1.0000
_exptl_absorpt_correction_T_min 0.7113
_exptl_absorpt_correction_type multi-scan
_exptl_absorpt_process_details 'G.M. Sheldrick, (2003). SADABS. Version 2.10. Bruker AXS Inc.'
_exptl_crystal_colour 'pale yellow'
_exptl_crystal_density_diffrn 2.493
_exptl_crystal_density_method 'not measured'
_exptl_crystal_description block
_exptl_crystal_F_000 912
_exptl_crystal_size_max 0.20
_exptl_crystal_size_mid 0.10
_exptl_crystal_size_min 0.10
_refine_diff_density_max 0.684
_refine_diff_density_min -1.119
_refine_diff_density_rms 0.161
_refine_ls_abs_structure_details 'Flack H D (1983), Acta Cryst. A39, 876-881'
_refine_ls_abs_structure_Flack 0.08(2)
_refine_ls_extinction_method none
_refine_ls_goodness_of_fit_ref 1.115
_refine_ls_hydrogen_treatment noref
_refine_ls_matrix_type full
_refine_ls_number_parameters 69
_refine_ls_number_reflns 1525
_refine_ls_number_restraints 0
_refine_ls_restrained_S_all 1.115
_refine_ls_R_factor_all 0.0212
_refine_ls_R_factor_gt 0.0204
_refine_ls_shift/su_max 0.000
_refine_ls_shift/su_mean 0.000
_refine_ls_structure_factor_coef Fsqd
_refine_ls_weighting_details 'w=1/[\s^2^(Fo^2^)+(0.0000P)^2^+2.8167P] where P=(Fo^2^+2Fc^2^)/3'
_refine_ls_weighting_scheme calc
_refine_ls_wR_factor_gt 0.0443
_refine_ls_wR_factor_ref 0.0450
_reflns_number_gt 1496
_reflns_number_total 1525
_reflns_threshold_expression I>2sigma(I)
_cod_data_source_file cm800802g-file002.cif
_cod_data_source_block 06sdr009
_cod_database_code 4001226

loop_
_symmetry_equiv_pos_as_xyz
'x, y, z'
'-x, -y, z+1/2'
'-y+1/2, x+1/2, z+1/4'
'y+1/2, -x+1/2, z+3/4'
'-x+1/2, y+1/2, -z+1/4'
'x+1/2, -y+1/2, -z+3/4'
'y, x, -z'
'-y, -x, -z+1/2'

loop_
_atom_site_label
_atom_site_type_symbol
_atom_site_fract_x
_atom_site_fract_y
_atom_site_fract_z
_atom_site_U_iso_or_equiv
_atom_site_adp_type
_atom_site_occupancy
_atom_site_symmetry_multiplicity
_atom_site_calc_flag
_atom_site_refinement_flags
Hf1 Hf 0.534157(16) 0.534157(16) 0.0000 0.01341(8) Uani 1 2 d S
Se1 Se 0.48790(5) 0.32142(4) 0.10879(3) 0.02005(11) Uani 1 1 d .
C1 C 0.6162(5) 0.7355(5) 0.0932(3) 0.0271(11) Uani 1 1 d .
H1 H 0.7159 0.7666 0.1000 0.033 Uiso 1 1 calc R
C2 C 0.5439(5) 0.6488(5) 0.1532(3) 0.0208(9) Uani 1 1 d .
H2 H 0.5836 0.6059 0.2101 0.025 Uiso 1 1 calc R
C3 C 0.4007(5) 0.6482(5) 0.1279(3) 0.0184(9) Uani 1 1 d .
H3 H 0.3224 0.6044 0.1635 0.022 Uiso 1 1 calc R
C4 C 0.3854(5) 0.7351(5) 0.0523(3) 0.0234(10) Uani 1 1 d .
H4 H 0.2941 0.7648 0.0244 0.028 Uiso 1 1 calc R
C5 C 0.5190(6) 0.7882(5) 0.0288(3) 0.0268(11) Uani 1 1 d .
H5 H 0.5381 0.8638 -0.0170 0.032 Uiso 1 1 calc R
C6 C 0.4910(6) 0.1549(5) 0.0296(4) 0.0319(12) Uani 1 1 d .
H6A H 0.4741 0.0707 0.0665 0.048 Uiso 1 1 calc R
H6B H 0.5829 0.1476 -0.0003 0.048 Uiso 1 1 calc R
H6C H 0.4175 0.1633 -0.0171 0.048 Uiso 1 1 calc R

loop_
_atom_site_aniso_label
_atom_site_aniso_U_11
_atom_site_aniso_U_22
_atom_site_aniso_U_33
_atom_site_aniso_U_23
_atom_site_aniso_U_13
_atom_site_aniso_U_12
Hf1 0.01435(9) 0.01435(9) 0.01155(13) -0.00015(7) 0.00015(7) 0.00030(9)
Se1 0.0241(2) 0.0182(2) 0.0179(2) 0.00321(17) 0.00516(19) 0.00156(18)
C1 0.028(3) 0.026(3) 0.027(3) -0.014(2) 0.000(2) -0.008(2)
C2 0.026(2) 0.026(2) 0.010(2) -0.0053(18) -0.0034(19) 0.001(2)
C3 0.021(2) 0.024(2) 0.010(2) -0.0054(17) 0.0012(16) 0.0024(18)
C4 0.030(3) 0.022(2) 0.018(2) -0.008(2) -0.002(2) 0.009(2)
C5 0.043(3) 0.016(2) 0.022(2) -0.0063(17) -0.001(2) -0.001(2)
C6 0.038(3) 0.022(2) 0.036(3) -0.005(2) 0.008(2) -0.003(2)

loop_
_atom_type_symbol
_atom_type_description
_atom_type_scat_dispersion_real
_atom_type_scat_dispersion_imag
_atom_type_scat_source
C C 0.0033 0.0016 'International Tables Vol C Tables 4.2.6.8 and 6.1.1.4'
H H 0.0000 0.0000 'International Tables Vol C Tables 4.2.6.8 and 6.1.1.4'
Se Se -0.0929 2.2259 'International Tables Vol C Tables 4.2.6.8 and 6.1.1.4'
Hf Hf -0.5830 6.1852 'International Tables Vol C Tables 4.2.6.8 and 6.1.1.4'

loop_
_geom_angle_atom_site_label_1
_geom_angle_atom_site_label_2
_geom_angle_atom_site_label_3
_geom_angle
_geom_angle_site_symmetry_1
_geom_angle_site_symmetry_3
C5 Hf1 C5 98.3(3) 7 .
C5 Hf1 C1 80.17(18) 7 .
C5 Hf1 C1 33.21(18) . .
C5 Hf1 C1 33.21(18) 7 7
C5 Hf1 C1 80.17(18) . 7
C1 Hf1 C1 79.3(2) . 7
C5 Hf1 C2 98.20(16) 7 .
C5 Hf1 C2 54.38(15) . .
C1 Hf1 C2 32.42(16) . .
C1 Hf1 C2 109.06(16) 7 .
C5 Hf1 C2 54.38(15) 7 7
C5 Hf1 C2 98.20(16) . 7
C1 Hf1 C2 109.06(16) . 7
C1 Hf1 C2 32.42(15) 7 7
C2 Hf1 C2 140.7(2) . 7
C5 Hf1 C4 33.05(17) 7 7
C5 Hf1 C4 130.86(19) . 7
C1 Hf1 C4 111.40(17) . 7
C1 Hf1 C4 54.45(17) 7 7
C2 Hf1 C4 119.61(16) . 7
C2 Hf1 C4 53.95(15) 7 7
C5 Hf1 C4 130.86(19) 7 .
C5 Hf1 C4 33.05(17) . .
C1 Hf1 C4 54.45(17) . .
C1 Hf1 C4 111.40(17) 7 .
C2 Hf1 C4 53.95(15) . .
C2 Hf1 C4 119.61(16) 7 .
C4 Hf1 C4 163.8(2) 7 .
C5 Hf1 C3 54.33(16) 7 7
C5 Hf1 C3 130.64(15) . 7
C1 Hf1 C3 131.69(16) . 7
C1 Hf1 C3 54.21(16) 7 7
C2 Hf1 C3 151.09(15) . 7
C2 Hf1 C3 32.83(14) 7 7
C4 Hf1 C3 32.19(15) 7 7
C4 Hf1 C3 149.42(14) . 7
C5 Hf1 C3 130.64(15) 7 .
C5 Hf1 C3 54.33(16) . .
C1 Hf1 C3 54.21(16) . .
C1 Hf1 C3 131.69(16) 7 .
C2 Hf1 C3 32.83(14) . .
C2 Hf1 C3 151.09(15) 7 .
C4 Hf1 C3 149.42(14) 7 .
C4 Hf1 C3 32.19(15) . .
C3 Hf1 C3 174.0(2) 7 .
C5 Hf1 Se1 130.45(11) 7 7
C5 Hf1 Se1 102.98(13) . 7
C1 Hf1 Se1 135.17(13) . 7
C1 Hf1 Se1 108.60(12) 7 7
C2 Hf1 Se1 130.48(11) . 7
C2 Hf1 Se1 78.44(11) 7 7
C4 Hf1 Se1 108.19(11) 7 7
C4 Hf1 Se1 82.85(11) . 7
C3 Hf1 Se1 78.29(10) 7 7
C3 Hf1 Se1 97.67(10) . 7
C5 Hf1 Se1 102.98(13) 7 .
C5 Hf1 Se1 130.45(11) . .
C1 Hf1 Se1 108.60(12) . .
C1 Hf1 Se1 135.17(13) 7 .
C2 Hf1 Se1 78.44(11) . .
C2 Hf1 Se1 130.48(11) 7 .
C4 Hf1 Se1 82.85(11) 7 .
C4 Hf1 Se1 108.19(11) . .
C3 Hf1 Se1 97.67(10) 7 .
C3 Hf1 Se1 78.29(10) . .
Se1 Hf1 Se1 96.24(2) 7 .
C6 Se1 Hf1 105.37(15) . .
C2 C1 C5 107.9(4) . .
C2 C1 Hf1 74.4(3) . .
C5 C1 Hf1 72.7(3) . .
C2 C1 H1 125.7 . .
C5 C1 H1 125.7 . .
Hf1 C1 H1 125.7 . .
C1 C2 C3 108.4(4) . .
C1 C2 Hf1 73.2(3) . .
C3 C2 Hf1 74.2(2) . .
C1 C2 H2 125.5 . .
C3 C2 H2 125.5 . .
Hf1 C2 H2 125.5 . .
C4 C3 C2 107.9(4) . .
C4 C3 Hf1 73.6(2) . .
C2 C3 Hf1 73.0(2) . .
C4 C3 H3 125.8 . .
C2 C3 H3 125.8 . .
Hf1 C3 H3 125.8 . .
C3 C4 C5 108.2(4) . .
C3 C4 Hf1 74.2(3) . .
C5 C4 Hf1 71.9(3) . .
C3 C4 H4 125.7 . .
C5 C4 H4 125.7 . .
Hf1 C4 H4 125.7 . .
C1 C5 C4 107.6(4) . .
C1 C5 Hf1 74.1(3) . .
C4 C5 Hf1 75.1(3) . .
C1 C5 H5 125.7 . .
C4 C5 H5 125.7 . .
Hf1 C5 H5 125.7 . .
Se1 C6 H6A 109.5 . .
Se1 C6 H6B 109.5 . .
H6A C6 H6B 109.5 . .
Se1 C6 H6C 109.5 . .
H6A C6 H6C 109.5 . .
H6B C6 H6C 109.5 . .

loop_
_geom_bond_atom_site_label_1
_geom_bond_atom_site_label_2
_geom_bond_distance
_geom_bond_site_symmetry_2
Hf1 C5 2.458(4) 7
Hf1 C5 2.458(4) .
Hf1 C1 2.476(5) .
Hf1 C1 2.476(5) 7
Hf1 C2 2.492(4) .
Hf1 C2 2.492(4) 7
Hf1 C4 2.500(5) 7
Hf1 C4 2.500(5) .
Hf1 C3 2.506(4) 7
Hf1 C3 2.506(4) .
Hf1 Se1 2.6113(5) 7
Hf1 Se1 2.6113(5) .
Se1 C6 1.963(5) .
C1 C2 1.387(7) .
C1 C5 1.410(7) .
C1 H1 1.0000 .
C2 C3 1.412(6) .
C2 H2 1.0000 .
C3 C4 1.388(6) .
C3 H3 1.0000 .
C4 C5 1.411(7) .
C4 H4 1.0000 .
C5 H5 1.0000 .
C6 H6A 0.9800 .
C6 H6B 0.9800 .
C6 H6C 0.9800 .
